data_7008175
loop_
_publ_author_name
'Panda, Manashi'
'Das, Srijit'
'Mostafa, Golam'
'Castineiras, Alfonso'
'Goswami, Sreebrata'

_publ_section_title
;
 Platinum complexes of diazo ligands. Studies of regioselective
 aromatic ring amination, oxidative halogen addition and reductive
 halogen elimination reactions.
;
_journal_issue 7
_journal_name_full 'Dalton transactions (Cambridge, England : 2003)'
_journal_page_first 1249
_journal_page_last 1255
_journal_paper_doi 10.1039/b418470j
_journal_year 2005
_chemical_formula_moiety '[PtClI2(L2a)]'
_chemical_formula_sum 'C17 H13 Cl I2 N4 Pt'
_chemical_formula_weight 757.65
_chemical_name_systematic
;
?
;
_space_group_IT_number 14
_symmetry_cell_setting monoclinic
_symmetry_Int_Tables_number 14
_symmetry_space_group_name_Hall '-P 2yn'
_symmetry_space_group_name_H-M 'P 1 21/n 1'
_atom_sites_solution_hydrogens geom
_atom_sites_solution_primary direct
_atom_sites_solution_secondary difmap
_audit_creation_method SHELXL-97
_cell_angle_alpha 90.00
_cell_angle_beta 108.4540(10)
_cell_angle_gamma 90.00
_cell_formula_units_Z 4
_cell_length_a 9.6500(7)
_cell_length_b 14.2218(10)
_cell_length_c 14.8154(10)
_cell_measurement_reflns_used 8079
_cell_measurement_temperature 100(2)
_cell_measurement_theta_max 28.29
_cell_measurement_theta_min 2.24
_cell_volume 1928.7(2)
_computing_cell_refinement 'Bruker SMART'
_computing_data_collection 'Bruker SMART'
_computing_data_reduction 'Bruker SHELXTL'
_computing_molecular_graphics 'Ortep-3 for windows (Farrugia, 1997)'
_computing_publication_material 'Platon99 (Spek, 1999)'
_computing_structure_refinement 'SHELXL-97 (Sheldrick, 1997)'
_computing_structure_solution 'SHELXS-97 (Sheldrick, 1997)'
_diffrn_ambient_temperature 100(2)
_diffrn_measured_fraction_theta_full 0.990
_diffrn_measured_fraction_theta_max 0.990
_diffrn_measurement_device_type 'CCD area detector'
_diffrn_measurement_method 'phi and omega scans'
_diffrn_radiation_monochromator graphite
_diffrn_radiation_source 'sealed tube'
_diffrn_radiation_type MoK\a
_diffrn_radiation_wavelength 0.71073
_diffrn_reflns_av_R_equivalents 0.0354
_diffrn_reflns_av_sigmaI/netI 0.0401
_diffrn_reflns_limit_h_max 12
_diffrn_reflns_limit_h_min -12
_diffrn_reflns_limit_k_max 11
_diffrn_reflns_limit_k_min -18
_diffrn_reflns_limit_l_max 19
_diffrn_reflns_limit_l_min -17
_diffrn_reflns_number 12549
_diffrn_reflns_theta_full 28.29
_diffrn_reflns_theta_max 28.29
_diffrn_reflns_theta_min 2.24
_diffrn_standards_decay_% 0
_exptl_absorpt_coefficient_mu 10.623
_exptl_absorpt_correction_T_max 0.3783
_exptl_absorpt_correction_T_min 0.1751
_exptl_absorpt_correction_type empirical
_exptl_absorpt_process_details 'SADABS (Sheldrick, 1996)'
_exptl_crystal_colour Green
_exptl_crystal_density_diffrn 2.609
_exptl_crystal_density_method 'not measured'
_exptl_crystal_description Parallelopiped
_exptl_crystal_F_000 1376
_exptl_crystal_size_max 0.19
_exptl_crystal_size_mid 0.15
_exptl_crystal_size_min 0.10
_refine_diff_density_max 3.448
_refine_diff_density_min -2.994
_refine_diff_density_rms 0.299
_refine_ls_extinction_method none
_refine_ls_goodness_of_fit_ref 1.167
_refine_ls_hydrogen_treatment noref
_refine_ls_matrix_type full
_refine_ls_number_parameters 226
_refine_ls_number_reflns 4729
_refine_ls_number_restraints 6
_refine_ls_restrained_S_all 1.167
_refine_ls_R_factor_all 0.0357
_refine_ls_R_factor_gt 0.0339
_refine_ls_shift/su_max 0.000
_refine_ls_shift/su_mean 0.000
_refine_ls_structure_factor_coef Fsqd
_refine_ls_weighting_details 'calc w=1/[\s^2^(Fo^2^)+(0.0359P)^2^+7.8912P] where P=(Fo^2^+2Fc^2^)/3'
_refine_ls_weighting_scheme calc
_refine_ls_wR_factor_gt 0.0835
_refine_ls_wR_factor_ref 0.0844
_reflns_number_gt 4517
_reflns_number_total 4729
_reflns_threshold_expression >2sigma(I)
_cod_data_source_file b418470j.txt
_cod_data_source_block compound_5
_cod_depositor_comments
;
The following automatic conversions were performed:
'_symmetry_cell_setting' value 'Monoclinic' changed to 'monoclinic'
according to '/home/saulius/struct/CIF-dictionaries/cif_core.dic'
dictionary named 'cif_core.dic' version 2.4.1 from 2010-06-29.

Automatic conversion script
Id: cif_fix_enum 1527 2010-12-29 10:47:43Z saulius 
;
_cod_original_sg_symbol_H-M 'P 21/n'
_cod_database_code 7008175

loop_
_symmetry_equiv_pos_as_xyz
'x, y, z'
'-x+1/2, y+1/2, -z+1/2'
'-x, -y, -z'
'x-1/2, -y-1/2, z-1/2'

loop_
_atom_site_label
_atom_site_type_symbol
_atom_site_fract_x
_atom_site_fract_y
_atom_site_fract_z
_atom_site_U_iso_or_equiv
_atom_site_adp_type
_atom_site_occupancy
_atom_site_symmetry_multiplicity
_atom_site_calc_flag
_atom_site_refinement_flags
_atom_site_disorder_assembly
_atom_site_disorder_group
Pt1 Pt 0.01347(2) 0.114355(13) 0.223164(13) 0.00640(7) Uani 1 1 d . . .
I1 I -0.23086(4) 0.14047(3) 0.07931(2) 0.01227(9) Uani 1 1 d . . .
I2 I 0.26021(4) 0.09373(3) 0.36615(3) 0.01482(9) Uani 1 1 d . . .
Cl1 Cl -0.10838(14) 0.15409(9) 0.33246(9) 0.0108(2) Uani 1 1 d . . .
N1 N -0.0184(5) -0.0281(3) 0.2218(3) 0.0098(9) Uani 1 1 d . . .
N2 N 0.1190(5) -0.0143(3) 0.1142(3) 0.0123(9) Uani 1 1 d . . .
N3 N 0.1150(5) 0.0741(3) 0.1349(3) 0.0096(9) Uani 1 1 d . . .
N4 N 0.0785(5) 0.2437(3) 0.1932(3) 0.0095(9) Uani 1 1 d U . .
C1 C -0.0881(6) -0.0805(4) 0.2692(4) 0.0134(11) Uani 1 1 d . . .
H1 H -0.1311 -0.0513 0.3099 0.016 Uiso 1 1 calc R . .
C2 C -0.0972(6) -0.1779(4) 0.2585(4) 0.0159(11) Uani 1 1 d . . .
H2 H -0.1473 -0.2137 0.2906 0.019 Uiso 1 1 calc R . .
C3 C -0.0305(6) -0.2203(4) 0.1993(4) 0.0154(11) Uani 1 1 d . . .
H3 H -0.0352 -0.2853 0.1918 0.018 Uiso 1 1 calc R . .
C4 C 0.0435(6) -0.1670(4) 0.1508(4) 0.0131(11) Uani 1 1 d . . .
H4 H 0.0893 -0.1956 0.1115 0.016 Uiso 1 1 calc R . .
C5 C 0.0478(6) -0.0696(4) 0.1625(4) 0.0102(10) Uani 1 1 d . . .
C6 C 0.1804(6) 0.1441(4) 0.0997(4) 0.0083(10) Uani 1 1 d . . .
C7 C 0.2625(6) 0.1296(4) 0.0381(4) 0.0117(10) Uani 1 1 d . . .
H7 H 0.2754 0.0691 0.0183 0.014 Uiso 1 1 calc R . .
C8 C 0.3228(6) 0.2038(4) 0.0075(4) 0.0148(11) Uani 1 1 d . . .
H8 H 0.3792 0.1949 -0.0323 0.018 Uiso 1 1 calc R . .
C9 C 0.2987(6) 0.2966(4) 0.0373(4) 0.0134(11) Uani 1 1 d . . .
H9 H 0.3398 0.3475 0.0156 0.016 Uiso 1 1 calc R . .
C10 C 0.2177(6) 0.3133(4) 0.0964(4) 0.0118(10) Uani 1 1 d . . .
H10 H 0.2034 0.3746 0.1136 0.014 Uiso 1 1 calc R . .
C11 C 0.1549(6) 0.2361(4) 0.1317(4) 0.0093(10) Uani 1 1 d . . .
C12 C 0.0282(6) 0.3314(4) 0.2163(4) 0.0102(10) Uani 1 1 d . . .
C13 C -0.0537(6) 0.3904(4) 0.1432(4) 0.0117(11) Uani 1 1 d . . .
H13 H -0.0762 0.3720 0.0800 0.014 Uiso 1 1 calc R . .
C14 C -0.1007(6) 0.4761(4) 0.1660(4) 0.0160(11) Uani 1 1 d . . .
H14 H -0.1531 0.5163 0.1177 0.019 Uiso 1 1 calc R . .
C15 C -0.0702(6) 0.5027(4) 0.2602(5) 0.0162(12) Uani 1 1 d . . .
H15 H -0.1020 0.5608 0.2750 0.019 Uiso 1 1 calc R . .
C16 C 0.0072(6) 0.4432(4) 0.3324(4) 0.0153(11) Uani 1 1 d . . .
H16 H 0.0264 0.4607 0.3957 0.018 Uiso 1 1 calc R . .
C17 C 0.0564(6) 0.3568(4) 0.3100(4) 0.0130(11) Uani 1 1 d . . .
H17 H 0.1083 0.3165 0.3583 0.016 Uiso 1 1 calc R . .

loop_
_atom_site_aniso_label
_atom_site_aniso_U_11
_atom_site_aniso_U_22
_atom_site_aniso_U_33
_atom_site_aniso_U_23
_atom_site_aniso_U_13
_atom_site_aniso_U_12
Pt1 0.01280(11) 0.00206(11) 0.00301(11) -0.00057(6) 0.00059(8) 0.00025(7)
I1 0.01643(18) 0.01028(18) 0.00686(17) -0.00159(12) -0.00090(13) 0.00087(13)
I2 0.01863(19) 0.00835(17) 0.01121(18) 0.00181(13) -0.00421(14) -0.00111(13)
Cl1 0.0183(6) 0.0056(6) 0.0115(6) -0.0027(4) 0.0089(5) -0.0001(5)
N1 0.015(2) 0.004(2) 0.008(2) -0.0029(16) 0.0000(17) -0.0005(17)
N2 0.019(2) 0.007(2) 0.010(2) -0.0013(17) 0.0035(18) 0.0001(18)
N3 0.018(2) 0.007(2) 0.002(2) -0.0001(16) 0.0002(17) 0.0014(18)
N4 0.0111(11) 0.0078(12) 0.0089(12) -0.0006(9) 0.0021(9) -0.0003(9)
C1 0.015(3) 0.011(3) 0.014(3) 0.000(2) 0.004(2) -0.002(2)
C2 0.018(3) 0.009(3) 0.018(3) 0.004(2) 0.002(2) -0.006(2)
C3 0.019(3) 0.006(2) 0.018(3) 0.000(2) 0.000(2) -0.003(2)
C4 0.020(3) 0.004(2) 0.014(3) 0.000(2) 0.004(2) 0.002(2)
C5 0.012(2) 0.011(3) 0.005(2) -0.0010(19) -0.0004(19) 0.000(2)
C6 0.012(2) 0.006(2) 0.005(2) 0.0017(18) -0.0001(19) 0.0015(19)
C7 0.014(3) 0.012(3) 0.010(3) 0.000(2) 0.004(2) 0.007(2)
C8 0.015(3) 0.017(3) 0.011(3) 0.001(2) 0.002(2) 0.003(2)
C9 0.014(3) 0.010(3) 0.014(3) 0.004(2) 0.003(2) -0.001(2)
C10 0.016(3) 0.006(2) 0.012(3) 0.0028(19) 0.004(2) -0.002(2)
C11 0.013(2) 0.007(2) 0.005(2) 0.0027(18) -0.0018(19) 0.0004(19)
C12 0.015(3) 0.004(2) 0.009(3) 0.0010(19) 0.000(2) 0.0019(19)
C13 0.019(3) 0.010(3) 0.005(3) 0.0015(19) 0.003(2) 0.001(2)
C14 0.016(3) 0.012(3) 0.020(3) 0.008(2) 0.006(2) 0.005(2)
C15 0.017(3) 0.004(2) 0.028(3) -0.001(2) 0.008(2) 0.000(2)
C16 0.023(3) 0.010(3) 0.012(3) -0.005(2) 0.003(2) 0.000(2)
C17 0.017(3) 0.006(2) 0.011(3) -0.002(2) -0.002(2) 0.002(2)

loop_
_atom_type_symbol
_atom_type_description
_atom_type_scat_dispersion_real
_atom_type_scat_dispersion_imag
_atom_type_scat_source
C C 0.0033 0.0016 'International Tables Vol C Tables 4.2.6.8 and 6.1.1.4'
H H 0.0000 0.0000 'International Tables Vol C Tables 4.2.6.8 and 6.1.1.4'
N N 0.0061 0.0033 'International Tables Vol C Tables 4.2.6.8 and 6.1.1.4'
Cl Cl 0.1484 0.1585 'International Tables Vol C Tables 4.2.6.8 and 6.1.1.4'
I I -0.4742 1.8119 'International Tables Vol C Tables 4.2.6.8 and 6.1.1.4'
Pt Pt -1.7033 8.3905 'International Tables Vol C Tables 4.2.6.8 and 6.1.1.4'

loop_
_geom_angle_atom_site_label_1
_geom_angle_atom_site_label_2
_geom_angle_atom_site_label_3
_geom_angle
_geom_angle_site_symmetry_1
_geom_angle_site_symmetry_3
_geom_angle_publ_flag
N3 Pt1 N4 82.21(18) . . ?
N3 Pt1 N1 78.95(19) . . ?
N4 Pt1 N1 161.16(18) . . ?
N3 Pt1 Cl1 176.78(14) . . ?
N4 Pt1 Cl1 100.88(13) . . ?
N1 Pt1 Cl1 97.96(13) . . ?
N3 Pt1 I2 89.35(13) . . ?
N4 Pt1 I2 90.76(13) . . ?
N1 Pt1 I2 89.58(13) . . ?
Cl1 Pt1 I2 89.70(4) . . ?
N3 Pt1 I1 90.55(13) . . ?
N4 Pt1 I1 87.44(13) . . ?
N1 Pt1 I1 92.17(13) . . ?
Cl1 Pt1 I1 90.49(3) . . ?
I2 Pt1 I1 178.198(13) . . ?
C1 N1 C5 120.5(5) . . ?
C1 N1 Pt1 130.0(4) . . ?
C5 N1 Pt1 109.5(4) . . ?
N3 N2 C5 111.8(4) . . ?
N2 N3 C6 124.3(5) . . ?
N2 N3 Pt1 120.1(4) . . ?
C6 N3 Pt1 115.6(3) . . ?
C11 N4 C12 122.4(5) . . ?
C11 N4 Pt1 110.4(4) . . ?
C12 N4 Pt1 126.0(3) . . ?
N1 C1 C2 121.0(5) . . ?
N1 C1 H1 119.5 . . ?
C2 C1 H1 119.5 . . ?
C3 C2 C1 118.8(5) . . ?
C3 C2 H2 120.6 . . ?
C1 C2 H2 120.6 . . ?
C2 C3 C4 120.7(5) . . ?
C2 C3 H3 119.7 . . ?
C4 C3 H3 119.7 . . ?
C3 C4 C5 118.6(5) . . ?
C3 C4 H4 120.7 . . ?
C5 C4 H4 120.7 . . ?
N1 C5 N2 119.6(5) . . ?
N1 C5 C4 120.3(5) . . ?
N2 C5 C4 120.1(5) . . ?
N3 C6 C7 124.5(5) . . ?
N3 C6 C11 112.9(5) . . ?
C7 C6 C11 122.7(5) . . ?
C8 C7 C6 119.7(5) . . ?
C8 C7 H7 120.1 . . ?
C6 C7 H7 120.1 . . ?
C7 C8 C9 119.1(5) . . ?
C7 C8 H8 120.4 . . ?
C9 C8 H8 120.4 . . ?
C10 C9 C8 122.6(5) . . ?
C10 C9 H9 118.7 . . ?
C8 C9 H9 118.7 . . ?
C9 C10 C11 119.7(5) . . ?
C9 C10 H10 120.1 . . ?
C11 C10 H10 120.1 . . ?
N4 C11 C10 124.9(5) . . ?
N4 C11 C6 118.9(5) . . ?
C10 C11 C6 116.2(5) . . ?
C17 C12 C13 120.4(5) . . ?
C17 C12 N4 120.1(5) . . ?
C13 C12 N4 119.5(5) . . ?
C14 C13 C12 119.3(5) . . ?
C14 C13 H13 120.4 . . ?
C12 C13 H13 120.4 . . ?
C13 C14 C15 120.4(5) . . ?
C13 C14 H14 119.8 . . ?
C15 C14 H14 119.8 . . ?
C16 C15 C14 120.1(5) . . ?
C16 C15 H15 119.9 . . ?
C14 C15 H15 119.9 . . ?
C15 C16 C17 119.8(5) . . ?
C15 C16 H16 120.1 . . ?
C17 C16 H16 120.1 . . ?
C12 C17 C16 119.9(5) . . ?
C12 C17 H17 120.0 . . ?
C16 C17 H17 120.0 . . ?

loop_
_geom_bond_atom_site_label_1
_geom_bond_atom_site_label_2
_geom_bond_distance
_geom_bond_site_symmetry_2
_geom_bond_publ_flag
Pt1 N3 1.952(4) . ?
Pt1 N4 2.037(5) . ?
Pt1 N1 2.048(4) . ?
Pt1 Cl1 2.3515(12) . ?
Pt1 I2 2.6552(4) . ?
Pt1 I1 2.6567(4) . ?
N1 C1 1.343(7) . ?
N1 C5 1.373(7) . ?
N2 N3 1.297(6) . ?
N2 C5 1.384(7) . ?
N3 C6 1.368(7) . ?
N4 C11 1.345(7) . ?
N4 C12 1.420(7) . ?
C1 C2 1.395(8) . ?
C1 H1 0.9300 . ?
C2 C3 1.380(8) . ?
C2 H2 0.9300 . ?
C3 C4 1.387(8) . ?
C3 H3 0.9300 . ?
C4 C5 1.394(8) . ?
C4 H4 0.9300 . ?
C6 C7 1.400(7) . ?
C6 C11 1.440(7) . ?
C7 C8 1.351(8) . ?
C7 H7 0.9300 . ?
C8 C9 1.434(8) . ?
C8 H8 0.9300 . ?
C9 C10 1.366(8) . ?
C9 H9 0.9300 . ?
C10 C11 1.430(7) . ?
C10 H10 0.9300 . ?
C12 C17 1.375(8) . ?
C12 C13 1.400(7) . ?
C13 C14 1.379(8) . ?
C13 H13 0.9300 . ?
C14 C15 1.386(9) . ?
C14 H14 0.9300 . ?
C15 C16 1.383(8) . ?
C15 H15 0.9300 . ?
C16 C17 1.394(7) . ?
C16 H16 0.9300 . ?
C17 H17 0.9300 . ?
